data_7106912
loop_
_publ_author_name
'Simon Lamare'
'Shawkat M. Aly'
'Daniel Fortin'
'Pierre D. Harvey'

_publ_section_title
;
 Incorporation of zinc(II) porphyrins in polyaniline in its perigraniline
 form leading to polymers with the lowest band gap
;
_journal_name_full Chem.Commun.
_journal_page_first 10942
_journal_paper_doi 10.1039/c1cc14026d
_journal_volume 47
_journal_year 2011
_chemical_formula_sum 'C22 H22 I2 N2'
_chemical_formula_weight 568.22
_chemical_name_systematic
;
?
;
_space_group_IT_number 2
_symmetry_cell_setting triclinic
_symmetry_space_group_name_Hall '-P 1'
_symmetry_space_group_name_H-M 'P -1'
_atom_sites_solution_hydrogens geom
_atom_sites_solution_primary direct
_atom_sites_solution_secondary difmap
_audit_conform_dict_location ftp://ftp.iucr.org/pub/cif_core.dic
_audit_conform_dict_name cif_core.dic
_audit_conform_dict_version 2.3
_audit_creation_date 2011-06-20T11:49:29-00:00
_audit_creation_method 'WinGX routine CIF_UPDATE'
_cell_angle_alpha 72.46(4)
_cell_angle_beta 78.12(3)
_cell_angle_gamma 79.22(4)
_cell_formula_units_Z 2
_cell_length_a 8.632(2)
_cell_length_b 10.136(5)
_cell_length_c 13.097(6)
_cell_measurement_reflns_used 20
_cell_measurement_temperature 293(2)
_cell_measurement_theta_max 12.5
_cell_measurement_theta_min 10
_cell_volume 1059.6(8)
_computing_cell_refinement difrac
_computing_data_collection difrac
_computing_data_reduction nrcvax
_computing_structure_refinement 'SHELXL-97 (Sheldrick, 1997)'
_computing_structure_solution 'SHELXS-97 (Sheldrick, 1997)'
_diffrn_ambient_temperature 293(2)
_diffrn_measured_fraction_theta_full 0.999
_diffrn_measured_fraction_theta_max 0.996
_diffrn_measurement_device_type CAD4
_diffrn_measurement_method Omega
_diffrn_radiation_monochromator graphite
_diffrn_radiation_type MoK\a
_diffrn_radiation_wavelength 0.71073
_diffrn_reflns_av_R_equivalents 0
_diffrn_reflns_av_unetI/netI 0.0489
_diffrn_reflns_limit_h_max 10
_diffrn_reflns_limit_h_min -10
_diffrn_reflns_limit_k_max 12
_diffrn_reflns_limit_k_min 0
_diffrn_reflns_limit_l_max 15
_diffrn_reflns_limit_l_min -14
_diffrn_reflns_number 3953
_diffrn_reflns_theta_full 25.5
_diffrn_reflns_theta_max 25.54
_diffrn_reflns_theta_min 1.65
_diffrn_standards_decay_% 0
_diffrn_standards_interval_count 100
_diffrn_standards_number 1
_exptl_absorpt_coefficient_mu 2.976
_exptl_absorpt_correction_T_max 0.5875
_exptl_absorpt_correction_T_min 0.3823
_exptl_absorpt_correction_type psi-scan
_exptl_absorpt_process_details empirical
_exptl_crystal_colour Colorless
_exptl_crystal_density_diffrn 1.781
_exptl_crystal_density_method 'not measured'
_exptl_crystal_description Prism
_exptl_crystal_F_000 548
_exptl_crystal_size_max 0.4
_exptl_crystal_size_mid 0.3
_exptl_crystal_size_min 0.2
_refine_diff_density_max 1.048
_refine_diff_density_min -1.108
_refine_diff_density_rms 0.153
_refine_ls_extinction_coef 0.0026(10)
_refine_ls_extinction_expression Fc^*^=kFc[1+0.001xFc^2^\l^3^/sin(2\q)]^-1/4^
_refine_ls_extinction_method SHELXL
_refine_ls_goodness_of_fit_ref 1.014
_refine_ls_hydrogen_treatment none
_refine_ls_matrix_type full
_refine_ls_number_parameters 236
_refine_ls_number_reflns 3953
_refine_ls_number_restraints 0
_refine_ls_restrained_S_all 1.014
_refine_ls_R_factor_all 0.1141
_refine_ls_R_factor_gt 0.0593
_refine_ls_shift/su_max 0
_refine_ls_shift/su_mean 0
_refine_ls_structure_factor_coef Fsqd
_refine_ls_weighting_details 'calc w=1/[\s^2^(Fo^2^)+(0.0934P)^2^+0.0000P] where P=(Fo^2^+2Fc^2^)/3'
_refine_ls_weighting_scheme calc
_refine_ls_wR_factor_gt 0.1439
_refine_ls_wR_factor_ref 0.1639
_reflns_number_gt 2360
_reflns_number_total 3953
_reflns_threshold_expression >2sigma(I)
_cod_data_source_file c1cc14026d.txt
_cod_data_source_block tmdai2
_cod_depositor_comments
;
The following automatic conversions were performed:

'_exptl_absorpt_correction_type' value 'Psi-Scan' changed to
'psi-scan' according to the built-in table from CIF Core dictionary
named 'cif_core.dic' version 2.4.1 from 2010-06-29.

Automatic conversion script
Id: cif_fix_values 1715 2011-07-08 13:25:40Z adriana 
;
_cod_original_cell_volume 1059.5(7)
_cod_original_sg_symbol_H-M p-1
_cod_database_code 7106912

loop_
_symmetry_equiv_pos_as_xyz
'x, y, z'
'-x, -y, -z'

loop_
_atom_site_label
_atom_site_type_symbol
_atom_site_fract_x
_atom_site_fract_y
_atom_site_fract_z
_atom_site_U_iso_or_equiv
_atom_site_adp_type
_atom_site_occupancy
_atom_site_symmetry_multiplicity
_atom_site_calc_flag
_atom_site_refinement_flags
C21 C 0.7258(12) 0.0403(12) 0.3948(9) 0.083(3) Uani 1 1 d .
H21A H 0.7518 -0.0105 0.341 0.125 Uiso 1 1 calc R
H21B H 0.6983 0.1377 0.3605 0.125 Uiso 1 1 calc R
H21C H 0.6367 0.0059 0.4472 0.125 Uiso 1 1 calc R
C1 C 0.4196(10) 0.5815(8) 0.8536(7) 0.051(2) Uani 1 1 d .
C2 C 0.4678(11) 0.7143(9) 0.8243(8) 0.061(2) Uani 1 1 d .
H2 H 0.4145 0.7809 0.8595 0.073 Uiso 1 1 calc R
C3 C 0.5939(11) 0.7439(8) 0.7436(7) 0.056(2) Uani 1 1 d .
H3 H 0.6254 0.8322 0.7238 0.068 Uiso 1 1 calc R
C4 C 0.6757(9) 0.6483(8) 0.6906(6) 0.0479(19) Uani 1 1 d .
C5 C 0.6266(11) 0.5170(9) 0.7209(7) 0.061(2) Uani 1 1 d .
H5 H 0.6809 0.4504 0.686 0.073 Uiso 1 1 calc R
C6 C 0.4997(11) 0.4844(9) 0.8013(8) 0.064(2) Uani 1 1 d .
H6 H 0.4679 0.3963 0.8204 0.077 Uiso 1 1 calc R
C7 C 0.9012(10) 0.5899(8) 0.5539(6) 0.048(2) Uani 1 1 d .
C8 C 0.8499(10) 0.5601(8) 0.4681(7) 0.053(2) Uani 1 1 d .
C9 C 1.0475(10) 0.5298(8) 0.5855(6) 0.0488(19) Uani 1 1 d .
C10 C 0.6893(11) 0.6241(11) 0.4384(8) 0.074(3) Uani 1 1 d .
H10A H 0.6735 0.5945 0.3787 0.111 Uiso 1 1 calc R
H10B H 0.683 0.724 0.4179 0.111 Uiso 1 1 calc R
H10C H 0.6082 0.5949 0.4995 0.111 Uiso 1 1 calc R
C11 C 1.0913(12) 0.5583(11) 0.6824(8) 0.076(3) Uani 1 1 d .
H11A H 1.1957 0.5101 0.6942 0.114 Uiso 1 1 calc R
H11B H 1.0147 0.5261 0.7455 0.114 Uiso 1 1 calc R
H11C H 1.0915 0.6568 0.6687 0.114 Uiso 1 1 calc R
C12 C 1.2262(11) 0.0318(9) 0.0175(7) 0.055(2) Uani 1 1 d .
C13 C 1.1915(14) 0.1146(10) 0.0862(7) 0.077(3) Uani 1 1 d .
H13 H 1.2164 0.2054 0.0624 0.092 Uiso 1 1 calc R
C14 C 1.1179(13) 0.0616(9) 0.1930(7) 0.070(3) Uani 1 1 d .
H14 H 1.0934 0.1184 0.2397 0.085 Uiso 1 1 calc R
C15 C 1.0811(10) -0.0729(8) 0.2304(6) 0.050(2) Uani 1 1 d .
C16 C 1.1152(12) -0.1519(8) 0.1572(7) 0.066(3) Uani 1 1 d .
H16 H 1.0896 -0.2425 0.1797 0.079 Uiso 1 1 calc R
C17 C 1.1854(12) -0.1005(9) 0.0530(7) 0.067(3) Uani 1 1 d .
H17 H 1.2059 -0.1559 0.0054 0.08 Uiso 1 1 calc R
C18 C 1.0063(10) -0.0635(8) 0.4195(6) 0.0459(19) Uani 1 1 d .
C19 C 0.8655(10) 0.0212(9) 0.4499(7) 0.052(2) Uani 1 1 d .
C20 C 0.8602(9) 0.0827(8) 0.5321(7) 0.050(2) Uani 1 1 d .
C22 C 0.7110(10) 0.1718(10) 0.5693(8) 0.075(3) Uani 1 1 d .
H22A H 0.6294 0.1758 0.5281 0.112 Uiso 1 1 calc R
H22B H 0.7344 0.2644 0.5586 0.112 Uiso 1 1 calc R
H22C H 0.6744 0.1317 0.6449 0.112 Uiso 1 1 calc R
I1 I 0.21754(8) 0.53624(7) 0.97168(5) 0.0697(3) Uani 1 1 d .
I2 I 1.34467(10) 0.10663(7) -0.13926(5) 0.0849(3) Uani 1 1 d .
N1 N 0.7998(8) 0.6840(7) 0.6068(6) 0.062(2) Uani 1 1 d .
H1 H 0.8166 0.7698 0.5853 0.074 Uiso 1 1 calc R
N2 N 1.0115(9) -0.1284(7) 0.3365(5) 0.062(2) Uani 1 1 d .
H2A H 0.9702 -0.2044 0.3525 0.075 Uiso 1 1 calc R

loop_
_atom_site_aniso_label
_atom_site_aniso_U_11
_atom_site_aniso_U_22
_atom_site_aniso_U_33
_atom_site_aniso_U_23
_atom_site_aniso_U_13
_atom_site_aniso_U_12
C21 0.064(7) 0.106(9) 0.092(8) -0.036(7) -0.034(6) -0.003(6)
C1 0.046(5) 0.045(5) 0.058(5) -0.007(4) 0.002(4) -0.015(4)
C2 0.061(6) 0.043(5) 0.078(6) -0.021(4) 0.001(5) -0.012(4)
C3 0.069(6) 0.040(4) 0.058(5) -0.012(4) 0.009(4) -0.025(4)
C4 0.046(5) 0.045(4) 0.050(4) -0.011(4) -0.002(4) -0.009(4)
C5 0.059(5) 0.048(5) 0.072(6) -0.020(4) 0.013(5) -0.018(4)
C6 0.064(6) 0.050(5) 0.080(6) -0.027(5) 0.012(5) -0.025(4)
C7 0.049(5) 0.041(4) 0.047(4) -0.001(4) 0.003(4) -0.017(4)
C8 0.048(5) 0.043(5) 0.050(5) 0.009(4) 0.000(4) -0.007(4)
C9 0.051(5) 0.052(5) 0.043(4) -0.006(4) -0.003(4) -0.024(4)
C10 0.053(6) 0.084(7) 0.080(7) -0.020(6) -0.013(5) 0.001(5)
C11 0.077(7) 0.088(7) 0.066(6) -0.024(6) -0.009(5) -0.016(6)
C12 0.067(6) 0.053(5) 0.045(4) -0.007(4) -0.004(4) -0.023(4)
C13 0.131(9) 0.044(5) 0.048(5) -0.003(4) 0.000(6) -0.023(5)
C14 0.112(8) 0.050(5) 0.054(5) -0.019(4) -0.002(5) -0.025(5)
C15 0.055(5) 0.049(5) 0.047(5) -0.011(4) -0.006(4) -0.013(4)
C16 0.091(7) 0.037(4) 0.070(6) -0.020(4) 0.017(5) -0.031(5)
C17 0.099(7) 0.046(5) 0.058(5) -0.025(4) 0.004(5) -0.016(5)
C18 0.054(5) 0.036(4) 0.041(4) -0.004(3) -0.001(4) -0.010(4)
C19 0.048(5) 0.049(5) 0.052(5) -0.004(4) 0.000(4) -0.013(4)
C20 0.041(5) 0.043(4) 0.058(5) -0.010(4) 0.006(4) -0.009(4)
C22 0.054(6) 0.081(7) 0.081(7) -0.025(6) 0.005(5) -0.002(5)
I1 0.0611(4) 0.0741(5) 0.0694(4) -0.0215(3) 0.0167(3) -0.0246(3)
I2 0.1263(7) 0.0748(5) 0.0528(4) -0.0150(3) 0.0119(4) -0.0444(4)
N1 0.060(5) 0.038(4) 0.075(5) -0.011(3) 0.019(4) -0.015(3)
N2 0.085(5) 0.055(4) 0.050(4) -0.018(3) 0.006(4) -0.030(4)

loop_
_atom_type_symbol
_atom_type_description
_atom_type_scat_dispersion_real
_atom_type_scat_dispersion_imag
_atom_type_scat_source
C C 0.0033 0.0016 'International Tables Vol C Tables 4.2.6.8 and 6.1.1.4'
H H 0 0 'International Tables Vol C Tables 4.2.6.8 and 6.1.1.4'
I I -0.4742 1.8119 'International Tables Vol C Tables 4.2.6.8 and 6.1.1.4'
N N 0.0061 0.0033 'International Tables Vol C Tables 4.2.6.8 and 6.1.1.4'

loop_
_geom_angle_atom_site_label_1
_geom_angle_atom_site_label_2
_geom_angle_atom_site_label_3
_geom_angle
_geom_angle_site_symmetry_1
_geom_angle_site_symmetry_3
C6 C1 C2 119.8(8) . .
C6 C1 I1 120.4(6) . .
C2 C1 I1 119.7(6) . .
C3 C2 C1 118.9(8) . .
C2 C3 C4 122.2(8) . .
C3 C4 N1 120.4(7) . .
C3 C4 C5 118.2(8) . .
N1 C4 C5 121.4(7) . .
C6 C5 C4 121.0(8) . .
C5 C6 C1 120.0(8) . .
C9 C7 N1 120.0(8) . .
C9 C7 C8 121.5(7) . .
N1 C7 C8 118.5(8) . .
C9 C8 C7 118.1(8) 2_766 .
C9 C8 C10 122.0(9) 2_766 .
C7 C8 C10 119.8(8) . .
C7 C9 C8 120.4(7) . 2_766
C7 C9 C11 119.1(8) . .
C8 C9 C11 120.5(8) 2_766 .
C13 C12 C17 119.6(8) . .
C13 C12 I2 119.6(6) . .
C17 C12 I2 120.8(6) . .
C12 C13 C14 119.4(8) . .
C15 C14 C13 121.4(8) . .
C14 C15 C16 117.3(8) . .
C14 C15 N2 122.3(8) . .
C16 C15 N2 120.5(7) . .
C17 C16 C15 121.6(8) . .
C16 C17 C12 120.8(8) . .
C20 C18 C19 121.2(7) 2_756 .
C20 C18 N2 119.5(7) 2_756 .
C19 C18 N2 119.3(8) . .
C20 C19 C18 119.1(8) . .
C20 C19 C21 121.5(8) . .
C18 C19 C21 119.3(8) . .
C18 C20 C19 119.7(7) 2_756 .
C18 C20 C22 119.1(8) 2_756 .
C19 C20 C22 121.1(8) . .
C4 N1 C7 124.8(6) . .
C15 N2 C18 122.0(7) . .

loop_
_geom_bond_atom_site_label_1
_geom_bond_atom_site_label_2
_geom_bond_distance
_geom_bond_site_symmetry_2
C21 C19 1.483(12) .
C1 C6 1.368(11) .
C1 C2 1.402(11) .
C1 I1 2.099(8) .
C2 C3 1.360(11) .
C3 C4 1.367(11) .
C4 N1 1.380(10) .
C4 C5 1.389(11) .
C5 C6 1.366(11) .
C7 C9 1.383(11) .
C7 N1 1.412(10) .
C7 C8 1.417(12) .
C8 C9 1.391(12) 2_766
C8 C10 1.492(13) .
C9 C8 1.391(12) 2_766
C9 C11 1.515(12) .
C12 C13 1.361(12) .
C12 C17 1.368(11) .
C12 I2 2.079(8) .
C13 C14 1.399(12) .
C14 C15 1.377(11) .
C15 C16 1.380(11) .
C15 N2 1.385(10) .
C16 C17 1.360(11) .
C18 C20 1.382(11) 2_756
C18 C19 1.410(11) .
C18 N2 1.420(10) .
C19 C20 1.388(11) .
C20 C18 1.382(11) 2_756
C20 C22 1.511(11) .

loop_
_geom_torsion_atom_site_label_1
_geom_torsion_atom_site_label_2
_geom_torsion_atom_site_label_3
_geom_torsion_atom_site_label_4
_geom_torsion
_geom_torsion_site_symmetry_1
_geom_torsion_site_symmetry_4
C6 C1 C2 C3 0.3(14) . .
I1 C1 C2 C3 -176.6(7) . .
C1 C2 C3 C4 -0.5(15) . .
C2 C3 C4 N1 177.9(9) . .
C2 C3 C4 C5 0.2(14) . .
C3 C4 C5 C6 0.2(14) . .
N1 C4 C5 C6 -177.5(9) . .
C4 C5 C6 C1 -0.4(15) . .
C2 C1 C6 C5 0.1(15) . .
I1 C1 C6 C5 176.9(7) . .
C9 C7 C8 C9 -1.2(12) . 2_766
N1 C7 C8 C9 178.3(7) . 2_766
C9 C7 C8 C10 178.4(8) . .
N1 C7 C8 C10 -2.1(11) . .
N1 C7 C9 C8 -178.2(7) . 2_766
C8 C7 C9 C8 1.3(12) . 2_766
N1 C7 C9 C11 4.4(11) . .
C8 C7 C9 C11 -176.1(8) . .
C17 C12 C13 C14 1.5(16) . .
I2 C12 C13 C14 -177.3(8) . .
C12 C13 C14 C15 0.5(17) . .
C13 C14 C15 C16 -1.9(15) . .
C13 C14 C15 N2 178.5(9) . .
C14 C15 C16 C17 1.3(15) . .
N2 C15 C16 C17 -179.1(9) . .
C15 C16 C17 C12 0.7(16) . .
C13 C12 C17 C16 -2.1(16) . .
I2 C12 C17 C16 176.6(8) . .
C20 C18 C19 C20 -1.9(13) 2_756 .
N2 C18 C19 C20 179.1(7) . .
C20 C18 C19 C21 179.2(8) 2_756 .
N2 C18 C19 C21 0.2(12) . .
C18 C19 C20 C18 1.9(12) . 2_756
C21 C19 C20 C18 -179.3(8) . 2_756
C18 C19 C20 C22 -178.6(7) . .
C21 C19 C20 C22 0.2(13) . .
C3 C4 N1 C7 173.7(8) . .
C5 C4 N1 C7 -8.7(14) . .
C9 C7 N1 C4 -96.3(10) . .
C8 C7 N1 C4 84.1(10) . .
C14 C15 N2 C18 -14.5(14) . .
C16 C15 N2 C18 166.0(8) . .
C20 C18 N2 C15 -80.3(10) 2_756 .
C19 C18 N2 C15 98.8(10) . .
